data_7027083
loop_
_publ_author_name
'Kajiwara, Takashi'
'Ito, Tasuku'

_publ_contact_author
;
    Tasuku Ito,
 Department of Chemistry
Graduate School of Science
Aoba-ku, Sendai 980-8578, Japan
;
_publ_section_title
;
 Complexed bridging ligand, [M(bpca)2] (M&#x2005;=&#x2005;Mn(II) or
 Fe(II); Hbpca&#x2005;=&#x2005;bis(2-pyridylcarbonyl)amine), as a building
 block for linear trinuclear complexes
;
_journal_issue 20
_journal_name_full 'Journal of the Chemical Society, Dalton Transactions'
_journal_page_first 3351
_journal_paper_doi 10.1039/a806618c
_journal_year 1998
_chemical_formula_moiety 'C44 H18 F24 N6 Mn3 O12 '
_chemical_formula_sum 'C44 H18 F24 Mn3 N6 O12'
_chemical_formula_weight 1443.43
_space_group_IT_number 33
_symmetry_cell_setting orthorhombic
_symmetry_Int_Tables_number 33
_symmetry_space_group_name_Hall 'P 2c -2n'
_symmetry_space_group_name_H-M 'P n a 21'
_audit_creation_date 'Wed Jan 13 14:03:47 1999'
_audit_creation_method 'from TEXRAY.INF file'
_cell_angle_alpha 90
_cell_angle_beta 90
_cell_angle_gamma 90
_cell_formula_units_Z 4
_cell_length_a 17.142(9)
_cell_length_b 20.552(3)
_cell_length_c 16.233(4)
_cell_measurement_reflns_used 25
_cell_measurement_temperature 296.2
_cell_measurement_theta_max 12.4
_cell_measurement_theta_min 11.0
_cell_volume 5719(3)
_computing_cell_refinement 'Rigaku/AFC Diffractometer Control'
_computing_data_collection 'Rigaku/AFC Diffractometer Control'
_computing_data_reduction teXsan
_computing_publication_material teXsan
_computing_structure_refinement SHELXL93
_computing_structure_solution SHELXS86
_diffrn_ambient_temperature 296.2
_diffrn_measurement_device_type 'Rigaku AFC7S'
_diffrn_measurement_method \w-2\q
_diffrn_orient_matrix_UB_11 0.00714
_diffrn_orient_matrix_UB_12 -0.04218
_diffrn_orient_matrix_UB_13 -0.02980
_diffrn_orient_matrix_UB_21 0.01174
_diffrn_orient_matrix_UB_22 -0.02214
_diffrn_orient_matrix_UB_23 0.05341
_diffrn_orient_matrix_UB_31 -0.05670
_diffrn_orient_matrix_UB_32 -0.00990
_diffrn_orient_matrix_UB_33 0.00735
_diffrn_radiation_detector 'scintillation counter'
_diffrn_radiation_monochromator graphite
_diffrn_radiation_source 'Rigaku sealed tube'
_diffrn_radiation_type 'Mo K\a'
_diffrn_radiation_wavelength 0.7107
_diffrn_reflns_av_R_equivalents 0.000
_diffrn_reflns_av_sigmaI/netI 0.040
_diffrn_reflns_limit_h_max 0
_diffrn_reflns_limit_h_min -20
_diffrn_reflns_limit_k_max 24
_diffrn_reflns_limit_k_min 0
_diffrn_reflns_limit_l_max 19
_diffrn_reflns_limit_l_min 0
_diffrn_reflns_number 7000
_diffrn_reflns_reduction_process 'Lp corrections applied'
_diffrn_reflns_theta_max 27.49
_diffrn_standards_decay_% -0.33
_diffrn_standards_interval_count 150
_diffrn_standards_number 3
_exptl_absorpt_coefficient_mu 0.791
_exptl_absorpt_correction_T_max 1.000
_exptl_absorpt_correction_T_min 0.979
_exptl_absorpt_correction_type psi-scan
_exptl_absorpt_process_details '(North, Phillips & Mathews, 1968)'
_exptl_crystal_colour orange
_exptl_crystal_density_diffrn 1.676
_exptl_crystal_density_method 'not measured'
_exptl_crystal_description prismatic
_exptl_crystal_F_000 2844.00
_exptl_crystal_size_max 0.500
_exptl_crystal_size_mid 0.400
_exptl_crystal_size_min 0.400
_refine_diff_density_max 0.40
_refine_diff_density_min -0.37
_refine_diff_density_rms 0.06
_refine_ls_abs_structure_Flack 0.00(3)
_refine_ls_extinction_coef 0.0002
_refine_ls_extinction_expression Fc^*^=kFc[1+0.001xFc^2^\l^3^/sin(2\q)]^-1/4^
_refine_ls_extinction_method SHELXL
_refine_ls_goodness_of_fit_ref 1.141
_refine_ls_hydrogen_treatment noref
_refine_ls_matrix_type full
_refine_ls_number_parameters 803
_refine_ls_number_reflns 3953
_refine_ls_number_restraints 1
_refine_ls_restrained_S_all 1.141
_refine_ls_R_factor_all 0.1129
_refine_ls_R_factor_gt 0.0585
_refine_ls_shift/su_max 0.7330
_refine_ls_shift/su_mean 0.0690
_refine_ls_structure_factor_coef Fsqd
_refine_ls_weighting_details 'w = 1/[\s^2^(Fo^2^) + (0.1000P)^2^+0.0000P] where P=(Fo^2^+2Fc^2^)/3'
_refine_ls_weighting_scheme calc
_refine_ls_wR_factor_ref 0.1882
_reflns_number_gt 3953
_reflns_number_total 6605
_reflns_threshold_expression >2.0sigma(I)
_cod_data_source_file 806618Csup1.cif
_cod_data_source_block Mn(bpca)2(Mn(hfac)2)2
_cod_depositor_comments
;
The following automatic conversions were performed:
'_reflns_observed_expression' tag replaced with
'_reflns_threshold_expression' tag as specified in the replacement
file
'cod-tools/trunk/perl-scripts/inputs/replacement_tags.lst'.

'_atom_site_calc_flags'
tag replaced with '_atom_site_calc_flag' tag as specified in the
replacement file
'cod-tools/trunk/perl-scripts/inputs/replacement_tags.lst'.

'_atom_type_scat_imag'
tag replaced with '_atom_type_scat_dispersion_imag' tag as specified
in the replacement file
'cod-tools/trunk/perl-scripts/inputs/replacement_tags.lst'.

Automatic conversion script
Id: cif_correct_tags 3137 2015-03-23 15:08:43Z antanas 
;
_cod_original_cell_volume 5718(3)
_cod_original_sg_symbol_H-M 'P n a 21     '
_cod_original_formula_sum 'C44 H18 F24 N6 Mn3 O12 '
_cod_database_code 7027083

loop_
_symmetry_equiv_pos_as_xyz
x,y,z
-x,-y,1/2+z
1/2-x,1/2+y,1/2+z
1/2+x,1/2-y,z

loop_
_atom_site_label
_atom_site_type_symbol
_atom_site_fract_x
_atom_site_fract_y
_atom_site_fract_z
_atom_site_U_iso_or_equiv
_atom_site_adp_type
_atom_site_occupancy
_atom_site_calc_flag
Mn(1) Mn -0.16842(2) -0.39068(2) -0.03785(3) 0.0529(1) Uani 1.00 d
Mn(2) Mn -0.11635(3) -0.66198(2) -0.06999(3) 0.0871(2) Uani 1.00 d
Mn(3) Mn -0.16466(2) -0.11497(2) -0.00947(3) 0.0575(1) Uani 1.00 d
F(1) F -0.0496(2) -0.5642(1) 0.1877(2) 0.150(1) Uani 1.00 d
F(2) F -0.0945(2) -0.6537(2) 0.2270(2) 0.155(1) Uani 1.00 d
F(3) F 0.0244(2) -0.6378(2) 0.2288(2) 0.157(1) Uani 1.00 d
F(4) F 0.1445(2) -0.7790(2) 0.0415(3) 0.298(2) Uani 1.00 d
F(5) F 0.0823(3) -0.8101(2) -0.0543(5) 0.454(3) Uani 1.00 d
F(6) F 0.1686(3) -0.7041(5) -0.0545(7) 0.629(5) Uani 1.00 d
F(7) F -0.2318(3) -0.8840(3) -0.0340(6) 0.403(4) Uani 1.00 d
F(8) F -0.1139(6) -0.8677(2) 0.0415(4) 0.393(5) Uani 1.00 d
F(9) F -0.1185(5) -0.9159(2) -0.0668(3) 0.321(3) Uani 1.00 d
F(10) F -0.0792(2) -0.7624(3) -0.3366(2) 0.275(3) Uani 1.00 d
F(11) F -0.1793(3) -0.8154(2) -0.3316(2) 0.241(2) Uani 1.00 d
F(12) F -0.1827(3) -0.7219(2) -0.3471(2) 0.226(2) Uani 1.00 d
F(13) F 0.0169(2) -0.2239(2) -0.1697(3) 0.417(2) Uani 1.00 d
F(14) F 0.0801(2) -0.1462(3) -0.1617(3) 0.311(2) Uani 1.00 d
F(15) F 0.0295(2) -0.1644(2) -0.2645(2) 0.197(1) Uani 1.00 d
F(16) F -0.2152(4) -0.0518(3) -0.3121(3) 0.334(3) Uani 1.00 d
F(17) F -0.1658(2) 0.0261(2) -0.2752(3) 0.291(2) Uani 1.00 d
F(18) F -0.2669(2) -0.0007(2) -0.2318(2) 0.298(2) Uani 1.00 d
F(19) F -0.3742(2) 0.0138(1) 0.1187(2) 0.160(1) Uani 1.00 d
F(20) F -0.3628(2) -0.0379(2) 0.2302(2) 0.141(1) Uani 1.00 d
F(21) F -0.4054(1) -0.0856(2) 0.1221(2) 0.152(1) Uani 1.00 d
F(22) F -0.1002(2) -0.0139(3) 0.2878(2) 0.276(2) Uani 1.00 d
F(23) F -0.0442(3) -0.0959(3) 0.2431(4) 0.403(2) Uani 1.00 d
F(24) F -0.0153(2) -0.0156(3) 0.2003(3) 0.327(2) Uani 1.00 d
O(1) O -0.2135(1) -0.59577(8) -0.0622(2) 0.0817(7) Uani 1.00 d
O(2) O -0.0606(1) -0.5711(1) -0.1052(2) 0.0832(7) Uani 1.00 d
O(3) O -0.1506(1) -0.20006(9) 0.0684(1) 0.0727(6) Uani 1.00 d
O(4) O -0.2255(1) -0.18947(8) -0.0814(1) 0.0670(6) Uani 1.00 d
O(5) O -0.0904(2) -0.6355(1) 0.0550(2) 0.1062(9) Uani 1.00 d
O(6) O -0.0028(2) -0.7075(1) -0.0635(2) 0.1098(8) Uani 1.00 d
O(7) O -0.1630(3) -0.7540(1) -0.0361(2) 0.166(2) Uani 1.00 d
O(8) O -0.1342(2) -0.6960(1) -0.1914(2) 0.1008(9) Uani 1.00 d
O(9) O -0.0608(1) -0.1387(1) -0.0777(2) 0.0831(7) Uani 1.00 d
O(10) O -0.1868(1) -0.0531(1) -0.1134(1) 0.0711(6) Uani 1.00 d
O(11) O -0.1064(1) -0.0661(1) 0.0877(1) 0.0765(6) Uani 1.00 d
O(12) O -0.2648(1) -0.0773(1) 0.0506(1) 0.0707(6) Uani 1.00 d
N(1) N -0.2833(1) -0.4394(1) -0.0129(2) 0.0587(6) Uani 1.00 d
N(2) N -0.1515(1) -0.4951(1) -0.0600(2) 0.0560(6) Uani 1.00 d
N(3) N -0.0429(1) -0.4031(1) -0.0681(2) 0.0650(7) Uani 1.00 d
N(4) N -0.2112(1) -0.3485(1) -0.1584(1) 0.0617(7) Uani 1.00 d
N(5) N -0.1799(1) -0.2849(1) -0.0203(1) 0.0518(6) Uani 1.00 d
N(6) N -0.1333(1) -0.3707(1) 0.0928(1) 0.0622(7) Uani 1.00 d
C(1) C -0.3480(2) -0.4091(2) 0.0114(2) 0.0714(10) Uani 1.00 d
C(2) C -0.4159(2) -0.4415(2) 0.0227(3) 0.095(1) Uani 1.00 d
C(3) C -0.4202(2) -0.5068(2) 0.0074(3) 0.097(1) Uani 1.00 d
C(4) C -0.3536(2) -0.5372(2) -0.0177(3) 0.082(1) Uani 1.00 d
C(5) C -0.2861(2) -0.5031(1) -0.0282(2) 0.0615(8) Uani 1.00 d
C(6) C -0.2127(1) -0.5367(1) -0.0536(2) 0.0563(8) Uani 1.00 d
C(7) C -0.0802(1) -0.5166(1) -0.0836(2) 0.0585(8) Uani 1.00 d
C(8) C -0.0193(2) -0.4654(1) -0.0834(2) 0.0626(8) Uani 1.00 d
C(9) C 0.0600(2) -0.4797(2) -0.0945(2) 0.079(1) Uani 1.00 d
C(10) C 0.1130(2) -0.4287(2) -0.0914(2) 0.102(1) Uani 1.00 d
C(11) C 0.0883(2) -0.3679(2) -0.0776(3) 0.099(1) Uani 1.00 d
C(12) C 0.0121(2) -0.3557(2) -0.0658(2) 0.081(1) Uani 1.00 d
C(13) C -0.2217(2) -0.3834(2) -0.2276(2) 0.085(1) Uani 1.00 d
C(14) C -0.2493(3) -0.3526(2) -0.2975(2) 0.099(1) Uani 1.00 d
C(15) C -0.2683(2) -0.2891(2) -0.2993(2) 0.092(1) Uani 1.00 d
C(16) C -0.2536(2) -0.2542(2) -0.2281(2) 0.0727(10) Uani 1.00 d
C(17) C -0.2266(1) -0.2847(1) -0.1595(2) 0.0525(7) Uani 1.00 d
C(18) C -0.2102(1) -0.2485(1) -0.0810(2) 0.0542(7) Uani 1.00 d
C(19) C -0.1560(2) -0.2594(1) 0.0521(2) 0.0543(7) Uani 1.00 d
C(20) C -0.1285(2) -0.3063(1) 0.1137(2) 0.0567(8) Uani 1.00 d
C(21) C -0.1013(2) -0.2882(2) 0.1906(2) 0.083(1) Uani 1.00 d
C(22) C -0.0742(2) -0.3336(2) 0.2419(3) 0.101(1) Uani 1.00 d
C(23) C -0.0769(2) -0.3974(2) 0.2207(2) 0.098(1) Uani 1.00 d
C(24) C -0.1066(2) -0.4148(2) 0.1473(2) 0.082(1) Uani 1.00 d
C(25) C -0.0362(2) -0.6533(2) 0.0971(2) 0.085(1) Uani 1.00 d
C(26) C -0.0383(2) -0.6284(2) 0.1855(2) 0.093(1) Uani 1.00 d
C(27) C 0.0288(3) -0.6922(2) 0.0764(3) 0.114(1) Uani 1.00 d
C(28) C 0.0390(3) -0.7150(2) -0.0036(3) 0.116(1) Uani 1.00 d
C(29) C 0.1125(3) -0.7673(4) -0.0386(7) 0.247(4) Uani 1.00 d
C(30) C -0.1632(5) -0.8018(2) -0.0809(3) 0.216(3) Uani 1.00 d
C(32) C -0.1554(4) -0.8066(3) -0.1650(4) 0.175(3) Uani 1.00 d
C(33) C -0.1467(3) -0.7519(2) -0.2145(3) 0.101(1) Uani 1.00 d
C(34) C -0.1393(4) -0.7629(2) -0.3079(3) 0.144(2) Uani 1.00 d
C(35) C -0.0505(2) -0.1315(2) -0.1534(3) 0.083(1) Uani 1.00 d
C(36) C 0.0147(3) -0.1702(3) -0.1928(4) 0.145(2) Uani 1.00 d
C(37) C -0.0971(2) -0.0966(2) -0.2098(2) 0.090(1) Uani 1.00 d
C(38) C -0.1592(2) -0.0591(2) -0.1835(2) 0.0732(10) Uani 1.00 d
C(39) C -0.2001(3) -0.0188(3) -0.2482(3) 0.127(2) Uani 1.00 d
C(40) C -0.2695(2) -0.0602(2) 0.1230(2) 0.0698(9) Uani 1.00 d
C(41) C -0.3559(2) -0.0417(2) 0.1465(3) 0.106(1) Uani 1.00 d
C(42) C -0.2119(2) -0.0508(2) 0.1773(2) 0.091(1) Uani 1.00 d
C(43) C -0.1347(2) -0.0542(2) 0.1548(3) 0.092(1) Uani 1.00 d
C(44) C -0.0755(3) -0.0439(3) 0.2240(4) 0.143(2) Uani 1.00 d
C(45) C -0.1560(5) -0.8717(3) -0.0252(5) 0.209(3) Uani 1.00 d
H(1) H -0.3466 -0.3619 0.0192 0.0714 Uiso 1.00 calc
H(2) H -0.4620 -0.4207 0.0447 0.0948 Uiso 1.00 calc
H(3) H -0.4688 -0.5298 0.0123 0.0970 Uiso 1.00 calc
H(4) H -0.3540 -0.5838 -0.0288 0.0823 Uiso 1.00 calc
H(9) H 0.0777 -0.5247 -0.1042 0.0792 Uiso 1.00 calc
H(10) H 0.1669 -0.4378 -0.0992 0.1017 Uiso 1.00 calc
H(11) H 0.1275 -0.3331 -0.0761 0.0987 Uiso 1.00 calc
H(12) H -0.0057 -0.3104 -0.0549 0.0805 Uiso 1.00 calc
H(13) H -0.2024 -0.4398 -0.2176 0.0853 Uiso 1.00 calc
H(14) H -0.2542 -0.3779 -0.3488 0.0995 Uiso 1.00 calc
H(15) H -0.2934 -0.2684 -0.3468 0.0916 Uiso 1.00 calc
H(16) H -0.2629 -0.2075 -0.2273 0.0727 Uiso 1.00 calc
H(21) H -0.1006 -0.2430 0.2068 0.0831 Uiso 1.00 calc
H(22) H -0.0497 -0.3216 0.2930 0.1010 Uiso 1.00 calc
H(23) H -0.0584 -0.4290 0.2606 0.0976 Uiso 1.00 calc
H(24) H -0.1085 -0.4616 0.1314 0.0820 Uiso 1.00 calc
H(27) H 0.0662 -0.7038 0.1195 0.1137 Uiso 1.00 calc
H(32) H -0.1475 -0.8506 -0.1868 0.1754 Uiso 1.00 calc
H(37) H -0.0860 -0.0997 -0.2676 0.0897 Uiso 1.00 calc
H(42) H -0.2245 -0.0405 0.2342 0.0909 Uiso 1.00 calc

loop_
_atom_site_aniso_label
_atom_site_aniso_U_11
_atom_site_aniso_U_22
_atom_site_aniso_U_33
_atom_site_aniso_U_12
_atom_site_aniso_U_13
_atom_site_aniso_U_23
Mn(1) 0.0508(2) 0.0492(2) 0.0587(2) 0.0016(2) -0.0015(2) -0.0043(2)
Mn(2) 0.1119(4) 0.0692(2) 0.0802(3) 0.0257(3) -0.0091(3) -0.0271(2)
Mn(3) 0.0577(2) 0.0575(2) 0.0572(2) 0.0020(2) 0.0063(2) -0.0119(2)
F(1) 0.254(3) 0.101(1) 0.095(2) 0.014(2) 0.001(2) -0.020(1)
F(2) 0.176(2) 0.206(3) 0.082(1) -0.064(2) 0.046(1) -0.027(2)
F(3) 0.156(2) 0.239(3) 0.076(1) 0.021(2) -0.013(2) -0.029(2)
F(4) 0.298(3) 0.404(3) 0.191(4) 0.269(2) -0.049(3) -0.047(3)
F(5) 0.518(4) 0.351(2) 0.493(8) 0.360(2) -0.263(5) -0.247(4)
F(6) 0.258(3) 0.87(1) 0.76(1) 0.340(4) 0.294(5) 0.33(1)
F(7) 0.319(4) 0.289(4) 0.60(1) -0.095(4) 0.206(6) 0.105(6)
F(8) 0.84(1) 0.169(3) 0.168(4) 0.072(6) 0.035(7) 0.047(3)
F(9) 0.653(10) 0.139(2) 0.173(4) -0.028(5) 0.057(6) 0.022(3)
F(10) 0.133(3) 0.596(8) 0.097(2) -0.014(4) 0.008(2) -0.117(3)
F(11) 0.365(5) 0.229(3) 0.130(2) -0.066(3) -0.016(3) -0.090(2)
F(12) 0.330(5) 0.201(3) 0.145(3) 0.058(3) -0.089(3) -0.017(3)
F(13) 0.522(3) 0.205(2) 0.522(4) 0.233(2) 0.422(3) 0.165(3)
F(14) 0.124(2) 0.613(6) 0.195(3) 0.161(3) -0.002(2) -0.149(4)
F(15) 0.188(2) 0.270(3) 0.134(2) 0.071(2) 0.098(2) 0.001(2)
F(16) 0.508(6) 0.244(4) 0.251(4) 0.104(4) -0.225(3) 0.000(4)
F(17) 0.180(3) 0.328(3) 0.365(4) -0.014(3) -0.013(3) 0.269(2)
F(18) 0.150(2) 0.540(5) 0.204(2) 0.147(3) 0.058(2) 0.232(2)
F(19) 0.149(2) 0.154(2) 0.177(2) 0.083(1) 0.051(2) 0.025(2)
F(20) 0.118(1) 0.217(3) 0.090(1) -0.005(2) 0.043(1) -0.035(2)
F(21) 0.085(1) 0.213(2) 0.158(2) -0.042(1) 0.042(1) -0.082(2)
F(22) 0.175(3) 0.520(5) 0.133(2) -0.013(3) -0.031(2) -0.184(2)
F(23) 0.445(4) 0.278(5) 0.485(4) 0.091(4) -0.390(3) -0.087(4)
F(24) 0.162(2) 0.615(6) 0.203(3) -0.188(3) 0.001(2) -0.174(3)
O(1) 0.080(1) 0.0523(9) 0.113(2) -0.0048(9) -0.006(1) -0.029(1)
O(2) 0.082(1) 0.090(1) 0.078(1) 0.030(1) -0.003(1) -0.021(1)
O(3) 0.102(1) 0.0573(10) 0.059(1) 0.003(1) -0.017(1) -0.0099(9)
O(4) 0.076(1) 0.0541(9) 0.071(1) 0.0077(9) -0.015(1) -0.0054(9)
O(5) 0.108(2) 0.133(2) 0.078(1) 0.042(1) -0.013(1) -0.038(1)
O(6) 0.149(2) 0.112(1) 0.068(1) 0.068(1) 0.006(1) -0.014(1)
O(7) 0.292(4) 0.098(2) 0.107(2) -0.039(2) 0.062(2) -0.037(2)
O(8) 0.136(2) 0.071(1) 0.095(2) 0.019(1) -0.024(2) -0.027(1)
O(9) 0.073(1) 0.098(1) 0.078(1) 0.014(1) 0.020(1) -0.006(1)
O(10) 0.069(1) 0.073(1) 0.071(1) 0.0049(10) 0.007(1) 0.005(1)
O(11) 0.069(1) 0.085(1) 0.076(1) -0.010(1) 0.009(1) -0.031(1)
O(12) 0.0581(10) 0.086(1) 0.068(1) 0.0063(10) 0.0075(10) -0.018(1)
N(1) 0.0501(10) 0.065(1) 0.061(1) 0.0084(10) 0.003(1) -0.006(1)
N(2) 0.054(1) 0.052(1) 0.062(1) 0.0049(9) 0.001(1) -0.009(1)
N(3) 0.051(1) 0.084(1) 0.060(1) -0.003(1) -0.001(1) 0.001(1)
N(4) 0.068(1) 0.075(1) 0.042(1) -0.002(1) -0.003(1) -0.010(1)
N(5) 0.055(1) 0.055(1) 0.046(1) 0.0050(9) -0.0030(9) -0.0053(9)
N(6) 0.068(1) 0.069(1) 0.049(1) 0.005(1) -0.004(1) 0.008(1)
C(1) 0.066(2) 0.072(2) 0.076(2) 0.012(1) 0.010(1) -0.006(2)
C(2) 0.055(2) 0.127(3) 0.102(3) 0.020(2) 0.012(2) -0.002(2)
C(3) 0.057(2) 0.119(3) 0.115(3) -0.018(2) -0.006(2) 0.010(2)
C(4) 0.054(1) 0.087(2) 0.105(3) -0.014(1) -0.003(2) -0.001(2)
C(5) 0.059(1) 0.064(1) 0.062(2) 0.000(1) -0.007(1) -0.009(1)
C(6) 0.052(1) 0.058(1) 0.058(2) -0.001(1) -0.008(1) -0.010(1)
C(7) 0.055(1) 0.074(1) 0.047(1) 0.021(1) -0.004(1) -0.010(1)
C(8) 0.057(1) 0.089(2) 0.041(1) 0.011(1) 0.004(1) -0.009(1)
C(9) 0.058(1) 0.112(2) 0.067(2) 0.016(2) 0.005(1) -0.015(2)
C(10) 0.055(2) 0.181(4) 0.070(2) -0.005(2) 0.008(2) -0.018(2)
C(11) 0.068(2) 0.145(3) 0.083(2) -0.036(2) 0.001(2) -0.010(2)
C(12) 0.078(2) 0.091(2) 0.073(2) -0.021(2) -0.004(2) 0.012(2)
C(13) 0.098(2) 0.091(2) 0.066(2) 0.006(2) -0.010(2) -0.018(2)
C(14) 0.140(3) 0.101(2) 0.057(2) 0.000(2) -0.019(2) -0.016(2)
C(15) 0.119(3) 0.111(3) 0.045(2) -0.007(2) -0.017(2) 0.000(2)
C(16) 0.078(2) 0.073(2) 0.067(2) 0.003(2) -0.007(2) -0.008(2)
C(17) 0.050(1) 0.059(1) 0.049(1) 0.000(1) -0.006(1) 0.004(1)
C(18) 0.047(1) 0.055(1) 0.061(1) -0.001(1) 0.006(1) -0.004(1)
C(19) 0.060(1) 0.057(1) 0.045(1) 0.003(1) -0.003(1) -0.005(1)
C(20) 0.056(1) 0.068(1) 0.046(1) 0.000(1) -0.005(1) -0.003(1)
C(21) 0.109(2) 0.080(2) 0.060(2) 0.003(2) -0.020(2) -0.014(2)
C(22) 0.103(2) 0.129(3) 0.072(2) 0.004(2) -0.026(2) 0.012(2)
C(23) 0.095(2) 0.134(3) 0.063(2) 0.011(2) -0.018(2) 0.031(2)
C(24) 0.089(2) 0.092(2) 0.065(2) 0.004(2) -0.003(2) 0.009(2)
C(25) 0.102(2) 0.085(2) 0.068(2) 0.015(2) 0.010(2) -0.003(2)
C(26) 0.114(3) 0.099(2) 0.065(2) 0.004(2) 0.007(2) -0.005(2)
C(27) 0.135(3) 0.128(3) 0.078(2) 0.054(2) -0.010(2) -0.002(2)
C(28) 0.142(3) 0.111(2) 0.095(3) 0.066(2) -0.005(3) -0.017(2)
C(29) 0.134(3) 0.223(6) 0.383(9) 0.038(4) -0.116(5) 0.088(6)
C(30) 0.447(10) 0.102(3) 0.098(3) -0.076(4) 0.094(4) -0.032(3)
C(32) 0.292(8) 0.109(3) 0.124(3) -0.037(4) 0.056(4) -0.058(3)
C(33) 0.122(3) 0.090(2) 0.090(2) 0.016(2) -0.004(2) -0.031(2)
C(34) 0.226(5) 0.115(3) 0.092(2) 0.056(3) -0.047(3) -0.051(2)
C(35) 0.067(2) 0.080(2) 0.103(2) -0.004(2) 0.023(2) -0.013(2)
C(36) 0.111(3) 0.171(4) 0.153(4) 0.040(3) 0.057(3) 0.044(3)
C(37) 0.102(2) 0.090(2) 0.077(2) -0.006(2) 0.034(2) 0.011(2)
C(38) 0.064(2) 0.077(2) 0.079(2) -0.015(1) 0.015(2) 0.011(2)
C(39) 0.109(3) 0.199(4) 0.072(2) -0.039(3) 0.009(2) 0.047(3)
C(40) 0.058(1) 0.075(2) 0.076(2) 0.002(1) 0.020(1) -0.017(2)
C(41) 0.103(2) 0.128(3) 0.087(2) -0.007(2) 0.049(2) -0.033(2)
C(42) 0.084(2) 0.107(2) 0.081(2) -0.013(2) 0.010(2) -0.040(2)
C(43) 0.073(2) 0.099(2) 0.104(3) -0.032(2) 0.000(2) -0.033(2)
C(44) 0.107(3) 0.201(5) 0.122(4) -0.019(3) -0.024(3) -0.046(4)
C(45) 0.333(8) 0.150(4) 0.145(5) 0.078(5) -0.060(6) -0.043(4)

loop_
_atom_type_symbol
_atom_type_description
_atom_type_scat_dispersion_real
_atom_type_scat_dispersion_imag
_atom_type_scat_source
C C 0.003 0.002
;International Tables for Crystallography
(1992, Vol. C, Tables 4.2.6.8 and 6.1.1.4)
;
H H 0.000 0.000
;International Tables for Crystallography
(1992, Vol. C, Table 6.1.1.4)
;
F F 0.017 0.010
;International Tables for Crystallography
(1992, Vol. C, Tables 4.2.6.8 and 6.1.1.4)
;
O O 0.011 0.006
;International Tables for Crystallography
(1992, Vol. C, Tables 4.2.6.8 and 6.1.1.4)
;
N N 0.006 0.003
;International Tables for Crystallography
(1992, Vol. C, Tables 4.2.6.8 and 6.1.1.4)
;
Mn Mn 0.337 0.728
;International Tables for Crystallography
(1992, Vol. C, Tables 4.2.6.8 and 6.1.1.4)
;

loop_
_geom_angle_atom_site_label_1
_geom_angle_atom_site_label_2
_geom_angle_atom_site_label_3
_geom_angle
_geom_angle_site_symmetry_1
_geom_angle_site_symmetry_2
_geom_angle_site_symmetry_3
_geom_angle_publ_flag
N(1) Mn(1) N(2) 73.13(8) 1_555 1_555 1_555 yes
N(1) Mn(1) N(3) 146.90(8) 1_555 1_555 1_555 yes
N(1) Mn(1) N(4) 92.46(9) 1_555 1_555 1_555 yes
N(1) Mn(1) N(5) 109.79(8) 1_555 1_555 1_555 yes
N(1) Mn(1) N(6) 98.41(9) 1_555 1_555 1_555 yes
N(2) Mn(1) N(3) 73.93(8) 1_555 1_555 1_555 yes
N(2) Mn(1) N(4) 105.99(9) 1_555 1_555 1_555 yes
N(2) Mn(1) N(5) 176.79(8) 1_555 1_555 1_555 yes
N(2) Mn(1) N(6) 107.38(9) 1_555 1_555 1_555 yes
N(3) Mn(1) N(4) 99.58(9) 1_555 1_555 1_555 yes
N(3) Mn(1) N(5) 103.23(8) 1_555 1_555 1_555 yes
N(3) Mn(1) N(6) 88.30(9) 1_555 1_555 1_555 yes
N(4) Mn(1) N(5) 72.82(8) 1_555 1_555 1_555 yes
N(4) Mn(1) N(6) 146.60(8) 1_555 1_555 1_555 yes
N(5) Mn(1) N(6) 73.78(8) 1_555 1_555 1_555 yes
O(1) Mn(2) O(2) 79.15(8) 1_555 1_555 1_555 yes
O(1) Mn(2) O(5) 86.8(1) 1_555 1_555 1_555 yes
O(1) Mn(2) O(6) 165.10(8) 1_555 1_555 1_555 yes
O(1) Mn(2) O(7) 104.9(1) 1_555 1_555 1_555 yes
O(1) Mn(2) O(8) 98.7(1) 1_555 1_555 1_555 yes
O(2) Mn(2) O(5) 86.55(10) 1_555 1_555 1_555 yes
O(2) Mn(2) O(6) 89.40(9) 1_555 1_555 1_555 yes
O(2) Mn(2) O(7) 176.0(1) 1_555 1_555 1_555 yes
O(2) Mn(2) O(8) 95.88(9) 1_555 1_555 1_555 yes
O(5) Mn(2) O(6) 82.97(10) 1_555 1_555 1_555 yes
O(5) Mn(2) O(7) 93.4(1) 1_555 1_555 1_555 yes
O(5) Mn(2) O(8) 174.3(1) 1_555 1_555 1_555 yes
O(6) Mn(2) O(7) 86.6(1) 1_555 1_555 1_555 yes
O(6) Mn(2) O(8) 91.8(1) 1_555 1_555 1_555 yes
O(7) Mn(2) O(8) 83.8(1) 1_555 1_555 1_555 yes
O(3) Mn(3) O(4) 78.45(8) 1_555 1_555 1_555 yes
O(3) Mn(3) O(9) 91.43(9) 1_555 1_555 1_555 yes
O(3) Mn(3) O(10) 162.61(8) 1_555 1_555 1_555 yes
O(3) Mn(3) O(11) 84.05(8) 1_555 1_555 1_555 yes
O(3) Mn(3) O(12) 96.68(8) 1_555 1_555 1_555 yes
O(4) Mn(3) O(9) 87.78(8) 1_555 1_555 1_555 yes
O(4) Mn(3) O(10) 84.90(8) 1_555 1_555 1_555 yes
O(4) Mn(3) O(11) 162.23(8) 1_555 1_555 1_555 yes
O(4) Mn(3) O(12) 96.57(8) 1_555 1_555 1_555 yes
O(9) Mn(3) O(10) 82.87(8) 1_555 1_555 1_555 yes
O(9) Mn(3) O(11) 95.79(9) 1_555 1_555 1_555 yes
O(9) Mn(3) O(12) 171.42(9) 1_555 1_555 1_555 yes
O(10) Mn(3) O(11) 112.79(8) 1_555 1_555 1_555 yes
O(10) Mn(3) O(12) 90.13(8) 1_555 1_555 1_555 yes
O(11) Mn(3) O(12) 82.31(8) 1_555 1_555 1_555 yes
Mn(2) O(1) C(6) 128.8(2) 1_555 1_555 1_555 yes
Mn(2) O(2) C(7) 126.2(2) 1_555 1_555 1_555 yes
Mn(3) O(3) C(19) 130.8(2) 1_555 1_555 1_555 yes
Mn(3) O(4) C(18) 125.4(2) 1_555 1_555 1_555 yes
Mn(2) O(5) C(25) 128.1(2) 1_555 1_555 1_555 yes
Mn(2) O(6) C(28) 128.5(3) 1_555 1_555 1_555 yes
Mn(2) O(7) C(30) 124.3(4) 1_555 1_555 1_555 yes
Mn(2) O(8) C(33) 128.3(3) 1_555 1_555 1_555 yes
Mn(3) O(9) C(35) 126.6(2) 1_555 1_555 1_555 yes
Mn(3) O(10) C(38) 126.5(2) 1_555 1_555 1_555 yes
Mn(3) O(11) C(43) 125.0(2) 1_555 1_555 1_555 yes
Mn(3) O(12) C(40) 126.6(2) 1_555 1_555 1_555 yes
Mn(1) N(1) C(1) 125.1(2) 1_555 1_555 1_555 yes
Mn(1) N(1) C(5) 115.8(2) 1_555 1_555 1_555 yes
C(1) N(1) C(5) 119.0(2) 1_555 1_555 1_555 yes
Mn(1) N(2) C(6) 120.1(2) 1_555 1_555 1_555 yes
Mn(1) N(2) C(7) 119.0(2) 1_555 1_555 1_555 yes
C(6) N(2) C(7) 120.9(2) 1_555 1_555 1_555 yes
Mn(1) N(3) C(8) 115.8(2) 1_555 1_555 1_555 yes
Mn(1) N(3) C(12) 125.8(2) 1_555 1_555 1_555 yes
C(8) N(3) C(12) 118.1(2) 1_555 1_555 1_555 yes
Mn(1) N(4) C(13) 124.4(2) 1_555 1_555 1_555 yes
Mn(1) N(4) C(17) 116.9(2) 1_555 1_555 1_555 yes
C(13) N(4) C(17) 118.8(3) 1_555 1_555 1_555 yes
Mn(1) N(5) C(18) 119.3(2) 1_555 1_555 1_555 yes
Mn(1) N(5) C(19) 117.9(2) 1_555 1_555 1_555 yes
C(18) N(5) C(19) 122.7(2) 1_555 1_555 1_555 yes
Mn(1) N(6) C(20) 115.3(2) 1_555 1_555 1_555 yes
Mn(1) N(6) C(24) 126.2(2) 1_555 1_555 1_555 yes
C(20) N(6) C(24) 117.8(3) 1_555 1_555 1_555 yes
N(1) C(1) C(2) 121.6(3) 1_555 1_555 1_555 yes
N(1) C(1) H(1) 118.7(3) 1_555 1_555 1_555 no
C(2) C(1) H(1) 119.6(3) 1_555 1_555 1_555 no
C(1) C(2) C(3) 120.4(3) 1_555 1_555 1_555 yes
C(1) C(2) H(2) 122.2(4) 1_555 1_555 1_555 no
C(3) C(2) H(2) 117.2(3) 1_555 1_555 1_555 no
C(2) C(3) C(4) 117.3(3) 1_555 1_555 1_555 yes
C(2) C(3) H(3) 121.0(3) 1_555 1_555 1_555 no
C(4) C(3) H(3) 121.6(4) 1_555 1_555 1_555 no
C(3) C(4) C(5) 120.8(3) 1_555 1_555 1_555 yes
C(3) C(4) H(4) 120.0(3) 1_555 1_555 1_555 no
C(5) C(4) H(4) 119.2(3) 1_555 1_555 1_555 no
N(1) C(5) C(4) 120.8(3) 1_555 1_555 1_555 yes
N(1) C(5) C(6) 118.4(2) 1_555 1_555 1_555 yes
C(4) C(5) C(6) 120.8(3) 1_555 1_555 1_555 yes
O(1) C(6) N(2) 128.7(2) 1_555 1_555 1_555 yes
O(1) C(6) C(5) 118.8(2) 1_555 1_555 1_555 yes
N(2) C(6) C(5) 112.4(2) 1_555 1_555 1_555 yes
O(2) C(7) N(2) 129.0(2) 1_555 1_555 1_555 yes
O(2) C(7) C(8) 117.2(2) 1_555 1_555 1_555 yes
N(2) C(7) C(8) 113.8(2) 1_555 1_555 1_555 yes
N(3) C(8) C(7) 117.2(2) 1_555 1_555 1_555 yes
N(3) C(8) C(9) 120.6(3) 1_555 1_555 1_555 yes
C(7) C(8) C(9) 122.2(3) 1_555 1_555 1_555 yes
C(8) C(9) C(10) 118.0(3) 1_555 1_555 1_555 yes
C(8) C(9) H(9) 121.1(3) 1_555 1_555 1_555 no
C(10) C(9) H(9) 120.9(3) 1_555 1_555 1_555 no
C(9) C(10) C(11) 120.3(3) 1_555 1_555 1_555 yes
C(9) C(10) H(10) 118.9(4) 1_555 1_555 1_555 no
C(11) C(10) H(10) 120.8(4) 1_555 1_555 1_555 no
C(10) C(11) C(12) 120.3(4) 1_555 1_555 1_555 yes
C(10) C(11) H(11) 117.8(3) 1_555 1_555 1_555 no
C(12) C(11) H(11) 121.9(4) 1_555 1_555 1_555 no
N(3) C(12) C(11) 122.6(3) 1_555 1_555 1_555 yes
N(3) C(12) H(12) 117.7(3) 1_555 1_555 1_555 no
C(11) C(12) H(12) 119.7(3) 1_555 1_555 1_555 no
N(4) C(13) C(14) 119.6(3) 1_555 1_555 1_555 yes
N(4) C(13) H(13) 120.2(3) 1_555 1_555 1_555 no
C(14) C(13) H(13) 120.2(4) 1_555 1_555 1_555 no
C(13) C(14) C(15) 122.7(3) 1_555 1_555 1_555 yes
C(13) C(14) H(14) 118.9(4) 1_555 1_555 1_555 no
C(15) C(14) H(14) 118.3(4) 1_555 1_555 1_555 no
C(14) C(15) C(16) 116.2(3) 1_555 1_555 1_555 yes
C(14) C(15) H(15) 122.9(4) 1_555 1_555 1_555 no
C(16) C(15) H(15) 120.9(4) 1_555 1_555 1_555 no
C(15) C(16) C(17) 120.5(3) 1_555 1_555 1_555 yes
C(15) C(16) H(16) 119.5(3) 1_555 1_555 1_555 no
C(17) C(16) H(16) 120.0(3) 1_555 1_555 1_555 no
N(4) C(17) C(16) 122.1(3) 1_555 1_555 1_555 yes
N(4) C(17) C(18) 115.9(2) 1_555 1_555 1_555 yes
C(16) C(17) C(18) 122.0(2) 1_555 1_555 1_555 yes
O(4) C(18) N(5) 129.0(3) 1_555 1_555 1_555 yes
O(4) C(18) C(17) 116.1(2) 1_555 1_555 1_555 yes
N(5) C(18) C(17) 114.8(2) 1_555 1_555 1_555 yes
O(3) C(19) N(5) 125.8(2) 1_555 1_555 1_555 yes
O(3) C(19) C(20) 118.2(2) 1_555 1_555 1_555 yes
N(5) C(19) C(20) 115.9(2) 1_555 1_555 1_555 yes
N(6) C(20) C(19) 116.5(2) 1_555 1_555 1_555 yes
N(6) C(20) C(21) 120.3(3) 1_555 1_555 1_555 yes
C(19) C(20) C(21) 123.1(3) 1_555 1_555 1_555 yes
C(20) C(21) C(22) 119.5(3) 1_555 1_555 1_555 yes
C(20) C(21) H(21) 120.6(3) 1_555 1_555 1_555 no
C(22) C(21) H(21) 119.9(3) 1_555 1_555 1_555 no
C(21) C(22) C(23) 120.3(4) 1_555 1_555 1_555 yes
C(21) C(22) H(22) 120.7(4) 1_555 1_555 1_555 no
C(23) C(22) H(22) 118.9(4) 1_555 1_555 1_555 no
C(22) C(23) C(24) 119.7(4) 1_555 1_555 1_555 yes
C(22) C(23) H(23) 117.7(4) 1_555 1_555 1_555 no
C(24) C(23) H(23) 122.6(4) 1_555 1_555 1_555 no
N(6) C(24) C(23) 122.2(3) 1_555 1_555 1_555 yes
N(6) C(24) H(24) 117.9(3) 1_555 1_555 1_555 no
C(23) C(24) H(24) 119.9(4) 1_555 1_555 1_555 no
O(5) C(25) C(26) 114.4(3) 1_555 1_555 1_555 yes
O(5) C(25) C(27) 130.0(4) 1_555 1_555 1_555 yes
C(26) C(25) C(27) 115.6(3) 1_555 1_555 1_555 yes
F(1) C(26) F(2) 106.2(3) 1_555 1_555 1_555 yes
F(1) C(26) F(3) 104.6(3) 1_555 1_555 1_555 yes
F(1) C(26) C(25) 111.0(3) 1_555 1_555 1_555 yes
F(2) C(26) F(3) 106.1(3) 1_555 1_555 1_555 yes
F(2) C(26) C(25) 112.1(3) 1_555 1_555 1_555 yes
F(3) C(26) C(25) 116.1(3) 1_555 1_555 1_555 yes
C(25) C(27) C(28) 120.7(4) 1_555 1_555 1_555 yes
C(25) C(27) H(27) 119.1(4) 1_555 1_555 1_555 no
C(28) C(27) H(27) 120.2(4) 1_555 1_555 1_555 no
O(6) C(28) C(27) 129.0(4) 1_555 1_555 1_555 yes
O(6) C(28) C(29) 104.0(5) 1_555 1_555 1_555 yes
C(27) C(28) C(29) 126.8(5) 1_555 1_555 1_555 yes
F(4) C(29) F(5) 105.7(8) 1_555 1_555 1_555 yes
F(4) C(29) F(6) 92.9(6) 1_555 1_555 1_555 yes
F(4) C(29) C(28) 94.9(6) 1_555 1_555 1_555 yes
F(5) C(29) F(6) 156(1) 1_555 1_555 1_555 yes
F(5) C(29) C(28) 103.7(5) 1_555 1_555 1_555 yes
F(6) C(29) C(28) 89.2(5) 1_555 1_555 1_555 yes
O(7) C(30) C(32) 130.3(5) 1_555 1_555 1_555 yes
O(7) C(30) C(45) 111.3(5) 1_555 1_555 1_555 yes
C(32) C(30) C(45) 117.4(5) 1_555 1_555 1_555 yes
C(30) C(32) C(33) 121.8(5) 1_555 1_555 1_555 yes
C(30) C(32) H(32) 115.9(5) 1_555 1_555 1_555 no
C(33) C(32) H(32) 121.5(5) 1_555 1_555 1_555 no
O(8) C(33) C(32) 126.8(4) 1_555 1_555 1_555 yes
O(8) C(33) C(34) 115.1(4) 1_555 1_555 1_555 yes
C(32) C(33) C(34) 117.5(4) 1_555 1_555 1_555 yes
F(10) C(34) F(11) 110.8(5) 1_555 1_555 1_555 yes
F(10) C(34) F(12) 108.4(5) 1_555 1_555 1_555 yes
F(10) C(34) C(33) 118.6(5) 1_555 1_555 1_555 yes
F(11) C(34) F(12) 95.2(5) 1_555 1_555 1_555 yes
F(11) C(34) C(33) 111.1(4) 1_555 1_555 1_555 yes
F(12) C(34) C(33) 110.2(4) 1_555 1_555 1_555 yes
O(9) C(35) C(36) 117.2(3) 1_555 1_555 1_555 yes
O(9) C(35) C(37) 128.2(3) 1_555 1_555 1_555 yes
C(36) C(35) C(37) 114.3(4) 1_555 1_555 1_555 yes
F(13) C(36) F(14) 101.6(5) 1_555 1_555 1_555 yes
F(13) C(36) F(15) 113.5(5) 1_555 1_555 1_555 yes
F(13) C(36) C(35) 112.7(5) 1_555 1_555 1_555 yes
F(14) C(36) F(15) 98.8(4) 1_555 1_555 1_555 yes
F(14) C(36) C(35) 105.6(4) 1_555 1_555 1_555 yes
F(15) C(36) C(35) 121.1(5) 1_555 1_555 1_555 yes
C(35) C(37) C(38) 121.3(3) 1_555 1_555 1_555 yes
C(35) C(37) H(37) 119.2(4) 1_555 1_555 1_555 no
C(38) C(37) H(37) 119.5(4) 1_555 1_555 1_555 no
O(10) C(38) C(37) 129.3(3) 1_555 1_555 1_555 yes
O(10) C(38) C(39) 113.9(3) 1_555 1_555 1_555 yes
C(37) C(38) C(39) 116.7(3) 1_555 1_555 1_555 yes
F(16) C(39) F(17) 102.5(5) 1_555 1_555 1_555 yes
F(16) C(39) F(18) 98.6(5) 1_555 1_555 1_555 yes
F(16) C(39) C(38) 111.7(5) 1_555 1_555 1_555 yes
F(17) C(39) F(18) 107.8(5) 1_555 1_555 1_555 yes
F(17) C(39) C(38) 117.1(4) 1_555 1_555 1_555 yes
F(18) C(39) C(38) 116.6(4) 1_555 1_555 1_555 yes
O(12) C(40) C(41) 111.2(3) 1_555 1_555 1_555 yes
O(12) C(40) C(42) 128.5(3) 1_555 1_555 1_555 yes
C(41) C(40) C(42) 120.0(3) 1_555 1_555 1_555 yes
F(19) C(41) F(20) 106.3(4) 1_555 1_555 1_555 yes
F(19) C(41) F(21) 110.7(4) 1_555 1_555 1_555 yes
F(19) C(41) C(40) 111.3(3) 1_555 1_555 1_555 yes
F(20) C(41) F(21) 106.6(3) 1_555 1_555 1_555 yes
F(20) C(41) C(40) 109.6(3) 1_555 1_555 1_555 yes
F(21) C(41) C(40) 111.9(3) 1_555 1_555 1_555 yes
C(40) C(42) C(43) 122.1(4) 1_555 1_555 1_555 yes
C(40) C(42) H(42) 119.4(3) 1_555 1_555 1_555 no
C(43) C(42) H(42) 118.5(4) 1_555 1_555 1_555 no
O(11) C(43) C(42) 129.0(4) 1_555 1_555 1_555 yes
O(11) C(43) C(44) 115.0(3) 1_555 1_555 1_555 yes
C(42) C(43) C(44) 116.0(4) 1_555 1_555 1_555 yes
F(22) C(44) F(23) 111.0(6) 1_555 1_555 1_555 yes
F(22) C(44) F(24) 107.6(5) 1_555 1_555 1_555 yes
F(22) C(44) C(43) 116.3(4) 1_555 1_555 1_555 yes
F(23) C(44) F(24) 97.0(5) 1_555 1_555 1_555 yes
F(23) C(44) C(43) 110.5(5) 1_555 1_555 1_555 yes
F(24) C(44) C(43) 112.8(5) 1_555 1_555 1_555 yes
F(7) C(45) F(8) 130.0(9) 1_555 1_555 1_555 yes
F(7) C(45) F(9) 107.0(7) 1_555 1_555 1_555 yes
F(7) C(45) C(30) 91.9(6) 1_555 1_555 1_555 yes
F(8) C(45) F(9) 101.7(7) 1_555 1_555 1_555 yes
F(8) C(45) C(30) 115.3(6) 1_555 1_555 1_555 yes
F(9) C(45) C(30) 110.5(6) 1_555 1_555 1_555 yes

loop_
_geom_bond_atom_site_label_1
_geom_bond_atom_site_label_2
_geom_bond_distance
_geom_bond_site_symmetry_1
_geom_bond_site_symmetry_2
_geom_bond_publ_flag
Mn(1) N(1) 2.246(2) 1_555 1_555 yes
Mn(1) N(2) 2.196(2) 1_555 1_555 yes
Mn(1) N(3) 2.221(2) 1_555 1_555 yes
Mn(1) N(4) 2.261(2) 1_555 1_555 yes
Mn(1) N(5) 2.203(2) 1_555 1_555 yes
Mn(1) N(6) 2.242(2) 1_555 1_555 yes
Mn(2) O(1) 2.153(2) 1_555 1_555 yes
Mn(2) O(2) 2.176(2) 1_555 1_555 yes
Mn(2) O(5) 2.146(3) 1_555 1_555 yes
Mn(2) O(6) 2.163(3) 1_555 1_555 yes
Mn(2) O(7) 2.126(3) 1_555 1_555 yes
Mn(2) O(8) 2.113(3) 1_555 1_555 yes
Mn(3) O(3) 2.171(2) 1_555 1_555 yes
Mn(3) O(4) 2.190(2) 1_555 1_555 yes
Mn(3) O(9) 2.152(2) 1_555 1_555 yes
Mn(3) O(10) 2.147(2) 1_555 1_555 yes
Mn(3) O(11) 2.119(2) 1_555 1_555 yes
Mn(3) O(12) 2.122(2) 1_555 1_555 yes
F(1) C(26) 1.334(5) 1_555 1_555 yes
F(2) C(26) 1.283(5) 1_555 1_555 yes
F(3) C(26) 1.299(5) 1_555 1_555 yes
F(4) C(29) 1.43(1) 1_555 1_555 yes
F(5) C(29) 1.053(9) 1_555 1_555 yes
F(6) C(29) 1.64(1) 1_555 1_555 yes
F(7) C(45) 1.33(1) 1_555 1_555 yes
F(8) C(45) 1.30(1) 1_555 1_555 yes
F(9) C(45) 1.302(10) 1_555 1_555 yes
F(10) C(34) 1.133(7) 1_555 1_555 yes
F(11) C(34) 1.335(7) 1_555 1_555 yes
F(12) C(34) 1.289(7) 1_555 1_555 yes
F(13) C(36) 1.167(7) 1_555 1_555 yes
F(14) C(36) 1.326(6) 1_555 1_555 yes
F(15) C(36) 1.197(6) 1_555 1_555 yes
F(16) C(39) 1.267(7) 1_555 1_555 yes
F(17) C(39) 1.181(7) 1_555 1_555 yes
F(18) C(39) 1.233(6) 1_555 1_555 yes
F(19) C(41) 1.268(5) 1_555 1_555 yes
F(20) C(41) 1.366(5) 1_555 1_555 yes
F(21) C(41) 1.299(5) 1_555 1_555 yes
F(22) C(44) 1.277(7) 1_555 1_555 yes
F(23) C(44) 1.235(8) 1_555 1_555 yes
F(24) C(44) 1.245(7) 1_555 1_555 yes
O(1) C(6) 1.221(3) 1_555 1_555 yes
O(2) C(7) 1.220(3) 1_555 1_555 yes
O(3) C(19) 1.251(3) 1_555 1_555 yes
O(4) C(18) 1.241(3) 1_555 1_555 yes
O(5) C(25) 1.209(4) 1_555 1_555 yes
O(6) C(28) 1.217(5) 1_555 1_555 yes
O(7) C(30) 1.221(6) 1_555 1_555 yes
O(8) C(33) 1.228(5) 1_555 1_555 yes
O(9) C(35) 1.251(5) 1_555 1_555 yes
O(10) C(38) 1.238(4) 1_555 1_555 yes
O(11) C(43) 1.218(5) 1_555 1_555 yes
O(12) C(40) 1.229(4) 1_555 1_555 yes
N(1) C(1) 1.333(4) 1_555 1_555 yes
N(1) C(5) 1.334(4) 1_555 1_555 yes
N(2) C(6) 1.358(3) 1_555 1_555 yes
N(2) C(7) 1.353(3) 1_555 1_555 yes
N(3) C(8) 1.365(4) 1_555 1_555 yes
N(3) C(12) 1.356(4) 1_555 1_555 yes
N(4) C(13) 1.343(4) 1_555 1_555 yes
N(4) C(17) 1.338(4) 1_555 1_555 yes
N(5) C(18) 1.341(3) 1_555 1_555 yes
N(5) C(19) 1.349(3) 1_555 1_555 yes
N(6) C(20) 1.369(4) 1_555 1_555 yes
N(6) C(24) 1.347(4) 1_555 1_555 yes
C(1) C(2) 1.353(4) 1_555 1_555 yes
C(2) C(3) 1.366(6) 1_555 1_555 yes
C(3) C(4) 1.364(5) 1_555 1_555 yes
C(4) C(5) 1.363(4) 1_555 1_555 yes
C(5) C(6) 1.494(4) 1_555 1_555 yes
C(7) C(8) 1.484(4) 1_555 1_555 yes
C(8) C(9) 1.402(4) 1_555 1_555 yes
C(9) C(10) 1.388(5) 1_555 1_555 yes
C(10) C(11) 1.340(6) 1_555 1_555 yes
C(11) C(12) 1.343(5) 1_555 1_555 yes
C(13) C(14) 1.381(5) 1_555 1_555 yes
C(14) C(15) 1.345(6) 1_555 1_555 yes
C(15) C(16) 1.384(5) 1_555 1_555 yes
C(16) C(17) 1.358(4) 1_555 1_555 yes
C(17) C(18) 1.503(4) 1_555 1_555 yes
C(19) C(20) 1.467(4) 1_555 1_555 yes
C(20) C(21) 1.383(4) 1_555 1_555 yes
C(21) C(22) 1.335(5) 1_555 1_555 yes
C(22) C(23) 1.356(6) 1_555 1_555 yes
C(23) C(24) 1.344(5) 1_555 1_555 yes
C(25) C(26) 1.525(5) 1_555 1_555 yes
C(25) C(27) 1.412(6) 1_555 1_555 yes
C(27) C(28) 1.392(6) 1_555 1_555 yes
C(28) C(29) 1.752(8) 1_555 1_555 yes
C(30) C(32) 1.377(8) 1_555 1_555 yes
C(30) C(45) 1.700(9) 1_555 1_555 yes
C(32) C(33) 1.390(7) 1_555 1_555 yes
C(33) C(34) 1.538(6) 1_555 1_555 yes
C(35) C(36) 1.513(6) 1_555 1_555 yes
C(35) C(37) 1.410(5) 1_555 1_555 yes
C(37) C(38) 1.382(5) 1_555 1_555 yes
C(38) C(39) 1.510(6) 1_555 1_555 yes
C(40) C(41) 1.576(5) 1_555 1_555 yes
C(40) C(42) 1.338(5) 1_555 1_555 yes
C(42) C(43) 1.373(5) 1_555 1_555 yes
C(43) C(44) 1.528(7) 1_555 1_555 yes
Mn(1) Mn(2) 5.6708(6) 1_555 1_555 yes
Mn(1) Mn(3) 5.6855(6) 1_555 1_555 yes
